data_4077373
loop_
_publ_author_name
'Evans, William J.'
'Fujimoto, Cy H.'
'Ziller, Joseph W.'

_publ_section_title
;
 Organolanthanide-Based Coordination and Insertion Reactivity of the Anion
 Formed by Deprotonation of \e-Caprolactam
;
_journal_issue 22
_journal_name_full Organometallics
_journal_page_first 4529
_journal_paper_doi 10.1021/om010403n
_journal_volume 20
_journal_year 2001
_chemical_formula_sum 'C31 H49 N2 O Y'
_chemical_formula_weight 554.63
_chemical_name_systematic
; 
 ? 
;
_space_group_IT_number 14
_symmetry_cell_setting monoclinic
_symmetry_space_group_name_Hall '-P 2yn'
_symmetry_space_group_name_H-M 'P 1 21/n 1'
_atom_sites_solution_hydrogens geom
_atom_sites_solution_primary direct
_atom_sites_solution_secondary difmap
_audit_creation_method SHELXTL
_cell_angle_alpha 90.00
_cell_angle_beta 106.588(2)
_cell_angle_gamma 90.00
_cell_formula_units_Z 4
_cell_length_a 10.5610(11)
_cell_length_b 18.4443(19)
_cell_length_c 16.4911(17)
_cell_measurement_temperature 163(2)
_cell_volume 3078.6(6)
_computing_cell_refinement 'Bruker SMART/SAINT'
_computing_data_collection 'Bruker SMART'
_computing_data_reduction 'Bruker SHELXTL'
_computing_molecular_graphics 'Bruker SHELXTL'
_computing_publication_material 'Bruker SHELXTL'
_computing_structure_refinement 'Bruker SHELXTL'
_computing_structure_solution 'Bruker SHELXTL'
_diffrn_ambient_temperature 163(2)
_diffrn_measured_fraction_theta_full 0.968
_diffrn_measured_fraction_theta_max 0.968
_diffrn_measurement_device_type 'CCD area detector'
_diffrn_measurement_method 'phi and omega scans'
_diffrn_radiation_monochromator graphite
_diffrn_radiation_source 'sealed tube'
_diffrn_radiation_type MoK\a
_diffrn_radiation_wavelength 0.71073
_diffrn_reflns_av_R_equivalents 0.0804
_diffrn_reflns_av_sigmaI/netI 0.0854
_diffrn_reflns_limit_h_max 14
_diffrn_reflns_limit_h_min -14
_diffrn_reflns_limit_k_max 24
_diffrn_reflns_limit_k_min -24
_diffrn_reflns_limit_l_max 21
_diffrn_reflns_limit_l_min -21
_diffrn_reflns_number 25984
_diffrn_reflns_theta_full 28.31
_diffrn_reflns_theta_max 28.31
_diffrn_reflns_theta_min 1.70
_diffrn_standards_decay_% '< 1.0'
_exptl_absorpt_coefficient_mu 1.918
_exptl_absorpt_correction_T_max 0.7241
_exptl_absorpt_correction_T_min 0.5143
_exptl_absorpt_correction_type numerical
_exptl_absorpt_process_details 'Bruker SADABS'
_exptl_crystal_colour colorless
_exptl_crystal_density_diffrn 1.197
_exptl_crystal_density_meas ?
_exptl_crystal_density_method 'not measured'
_exptl_crystal_description irregular
_exptl_crystal_F_000 1184
_exptl_crystal_size_max 0.40
_exptl_crystal_size_mid 0.28
_exptl_crystal_size_min 0.18
_refine_diff_density_max 1.228
_refine_diff_density_min -0.736
_refine_diff_density_rms 0.092
_refine_ls_extinction_method none
_refine_ls_goodness_of_fit_ref 1.020
_refine_ls_hydrogen_treatment constr
_refine_ls_matrix_type full
_refine_ls_number_parameters 306
_refine_ls_number_reflns 7415
_refine_ls_number_restraints 0
_refine_ls_restrained_S_all 1.020
_refine_ls_R_factor_all 0.1053
_refine_ls_R_factor_gt 0.0550
_refine_ls_shift/su_max 0.001
_refine_ls_shift/su_mean 0.000
_refine_ls_structure_factor_coef Fsqd
_refine_ls_weighting_details 'calc w=1/[\s^2^(Fo^2^)+(0.0504P)^2^+5.5434P] where P=(Fo^2^+2Fc^2^)/3'
_refine_ls_weighting_scheme calc
_refine_ls_wR_factor_gt 0.1184
_refine_ls_wR_factor_ref 0.1422
_reflns_number_gt 4911
_reflns_number_total 7415
_reflns_threshold_expression >2sigma(I)
_cod_data_source_file om010403n.cif
_cod_data_source_block chf47b_(compound_5)
_cod_depositor_comments
;
The following automatic conversions were performed:

'_symmetry_cell_setting' value 'Monoclinic' changed to 'monoclinic'
according to /home/saulius/struct/CIF-dictionaries/cif_core.dic
dictionary named 'cif_core.dic' version 2.4.2 from 2011-04-26.

Automatic conversion script
Id: cif_fix_values 1715 2011-07-08 13:25:40Z adriana 

The following automatic conversions were performed:

'_exptl_crystal_density_meas' value 'none' was changed to '?' - the
value is perceived as not measured.

Automatic conversion script
Id: cif_fix_values 3008 2015-01-20 13:52:24Z robertas 
;
_cod_original_sg_symbol_H-M P2(1)/n
_cod_database_code 4077373

loop_
_symmetry_equiv_pos_as_xyz
'x, y, z'
'-x+1/2, y+1/2, -z+1/2'
'-x, -y, -z'
'x-1/2, -y-1/2, z-1/2'

loop_
_atom_site_label
_atom_site_type_symbol
_atom_site_fract_x
_atom_site_fract_y
_atom_site_fract_z
_atom_site_U_iso_or_equiv
_atom_site_adp_type
_atom_site_occupancy
_atom_site_symmetry_multiplicity
_atom_site_calc_flag
_atom_site_refinement_flags
_atom_site_disorder_assembly
_atom_site_disorder_group
Y1 Y 0.89870(4) 0.140636(17) 0.72772(2) 0.02140(11) Uani 1 1 d . . .
O1 O 0.7960(3) 0.11611(14) 0.83206(17) 0.0339(6) Uani 1 1 d . A .
N1 N 0.9164(3) 0.21671(17) 0.8478(2) 0.0282(7) Uani 1 1 d . A .
N2 N 1.0808(4) 0.30559(17) 0.6941(2) 0.0349(8) Uani 1 1 d . . .
C1 C 0.6534(4) 0.1909(2) 0.6609(3) 0.0318(9) Uani 1 1 d . A .
C2 C 0.6483(4) 0.1177(2) 0.6331(3) 0.0349(9) Uani 1 1 d . A .
C3 C 0.7242(4) 0.1130(2) 0.5749(3) 0.0361(10) Uani 1 1 d . A .
C4 C 0.7765(4) 0.1819(2) 0.5669(2) 0.0326(9) Uani 1 1 d . A .
C5 C 0.7308(4) 0.2304(2) 0.6199(2) 0.0310(9) Uani 1 1 d . A .
C6 C 0.5782(5) 0.2215(3) 0.7174(3) 0.0473(12) Uani 1 1 d . . .
H6A H 0.5326 0.1821 0.7377 0.071 Uiso 1 1 calc R A .
H6B H 0.5131 0.2566 0.6857 0.071 Uiso 1 1 calc R . .
H6C H 0.6395 0.2456 0.7658 0.071 Uiso 1 1 calc R . .
C7 C 0.5721(5) 0.0577(3) 0.6590(4) 0.0586(14) Uani 1 1 d . . .
H7A H 0.5293 0.0761 0.7004 0.088 Uiso 1 1 calc R A .
H7B H 0.6325 0.0182 0.6844 0.088 Uiso 1 1 calc R . .
H7C H 0.5047 0.0395 0.6092 0.088 Uiso 1 1 calc R . .
C8 C 0.7220(6) 0.0507(3) 0.5147(3) 0.0630(16) Uani 1 1 d . . .
H8A H 0.6804 0.0084 0.5324 0.094 Uiso 1 1 calc R A .
H8B H 0.8126 0.0385 0.5155 0.094 Uiso 1 1 calc R . .
H8C H 0.6715 0.0648 0.4573 0.094 Uiso 1 1 calc R . .
C9 C 0.8535(5) 0.2015(3) 0.5060(3) 0.0546(14) Uani 1 1 d . . .
H9A H 0.8791 0.2527 0.5133 0.082 Uiso 1 1 calc R A .
H9B H 0.7985 0.1934 0.4479 0.082 Uiso 1 1 calc R . .
H9C H 0.9329 0.1713 0.5172 0.082 Uiso 1 1 calc R . .
C10 C 0.7474(5) 0.3116(2) 0.6247(3) 0.0468(12) Uani 1 1 d . . .
H10A H 0.8058 0.3266 0.5911 0.070 Uiso 1 1 calc R A .
H10B H 0.7860 0.3262 0.6837 0.070 Uiso 1 1 calc R . .
H10C H 0.6609 0.3349 0.6023 0.070 Uiso 1 1 calc R . .
C11 C 1.0970(8) 0.0665(4) 0.8373(4) 0.0222(17) Uiso 0.60 1 d P A 1
C12 C 1.0047(7) 0.0129(4) 0.7917(5) 0.0224(16) Uiso 0.60 1 d P A 1
C13 C 1.0125(7) 0.0128(4) 0.7064(5) 0.0218(16) Uiso 0.60 1 d P A 1
C14 C 1.1048(8) 0.0666(4) 0.6994(4) 0.0205(16) Uiso 0.60 1 d P A 1
C15 C 1.1574(7) 0.0987(3) 0.7801(5) 0.0216(16) Uiso 0.60 1 d P A 1
C16 C 1.1278(9) 0.0787(5) 0.9320(5) 0.0459(19) Uiso 0.60 1 d P A 1
H16A H 1.0695 0.0485 0.9546 0.069 Uiso 0.60 1 calc PR A 1
H16B H 1.1138 0.1299 0.9430 0.069 Uiso 0.60 1 calc PR A 1
H16C H 1.2201 0.0657 0.9595 0.069 Uiso 0.60 1 calc PR A 1
C17 C 0.9235(9) -0.0378(4) 0.8253(6) 0.050(2) Uiso 0.60 1 d P A 1
H17A H 0.9346 -0.0271 0.8851 0.075 Uiso 0.60 1 calc PR A 1
H17B H 0.9518 -0.0877 0.8196 0.075 Uiso 0.60 1 calc PR A 1
H17C H 0.8303 -0.0323 0.7933 0.075 Uiso 0.60 1 calc PR A 1
C18 C 0.9537(9) -0.0445(4) 0.6412(5) 0.048(2) Uiso 0.60 1 d P A 1
H18A H 0.8925 -0.0747 0.6612 0.072 Uiso 0.60 1 calc PR A 1
H18B H 1.0245 -0.0749 0.6320 0.072 Uiso 0.60 1 calc PR A 1
H18C H 0.9059 -0.0211 0.5878 0.072 Uiso 0.60 1 calc PR A 1
C19 C 1.1517(8) 0.0847(4) 0.6241(5) 0.0406(17) Uiso 0.60 1 d P A 1
H19A H 1.1019 0.0560 0.5753 0.061 Uiso 0.60 1 calc PR A 1
H19B H 1.2460 0.0734 0.6367 0.061 Uiso 0.60 1 calc PR A 1
H19C H 1.1378 0.1364 0.6111 0.061 Uiso 0.60 1 calc PR A 1
C20 C 1.2692(8) 0.1515(4) 0.8079(5) 0.0451(19) Uiso 0.60 1 d P A 1
H20A H 1.2966 0.1673 0.7587 0.068 Uiso 0.60 1 calc PR A 1
H20B H 1.3438 0.1281 0.8489 0.068 Uiso 0.60 1 calc PR A 1
H20C H 1.2404 0.1936 0.8343 0.068 Uiso 0.60 1 calc PR A 1
C11B C 1.0607(12) 0.0488(6) 0.8321(6) 0.021(2) Uiso 0.40 1 d P A 2
C12B C 0.9914(10) 0.0074(5) 0.7609(8) 0.024(2) Uiso 0.40 1 d P A 2
C13B C 1.0366(12) 0.0297(6) 0.6929(7) 0.024(2) Uiso 0.40 1 d P A 2
C14B C 1.1297(12) 0.0852(7) 0.7193(9) 0.030(3) Uiso 0.40 1 d P A 2
C15B C 1.1446(12) 0.0966(6) 0.8055(8) 0.028(3) Uiso 0.40 1 d P A 2
C16B C 1.0673(13) 0.0484(7) 0.9228(8) 0.049(3) Uiso 0.40 1 d P A 2
H16D H 1.0036 0.0132 0.9326 0.073 Uiso 0.40 1 calc PR A 2
H16E H 1.0460 0.0968 0.9396 0.073 Uiso 0.40 1 calc PR A 2
H16F H 1.1566 0.0348 0.9564 0.073 Uiso 0.40 1 calc PR A 2
C17B C 0.8923(13) -0.0501(7) 0.7726(9) 0.050(3) Uiso 0.40 1 d P A 2
H17D H 0.8874 -0.0486 0.8310 0.075 Uiso 0.40 1 calc PR A 2
H17E H 0.9215 -0.0982 0.7605 0.075 Uiso 0.40 1 calc PR A 2
H17F H 0.8048 -0.0399 0.7337 0.075 Uiso 0.40 1 calc PR A 2
C18B C 1.0007(13) -0.0196(7) 0.6126(8) 0.052(3) Uiso 0.40 1 d P A 2
H18D H 1.0378 0.0012 0.5697 0.079 Uiso 0.40 1 calc PR A 2
H18E H 0.9044 -0.0228 0.5899 0.079 Uiso 0.40 1 calc PR A 2
H18F H 1.0372 -0.0682 0.6278 0.079 Uiso 0.40 1 calc PR A 2
C19B C 1.2014(13) 0.1145(7) 0.6574(8) 0.049(3) Uiso 0.40 1 d P A 2
H19D H 1.1617 0.0938 0.6012 0.074 Uiso 0.40 1 calc PR A 2
H19E H 1.2950 0.1011 0.6771 0.074 Uiso 0.40 1 calc PR A 2
H19F H 1.1934 0.1675 0.6545 0.074 Uiso 0.40 1 calc PR A 2
C20B C 1.2481(14) 0.1502(7) 0.8571(9) 0.057(3) Uiso 0.40 1 d P A 2
H20D H 1.2443 0.1510 0.9158 0.085 Uiso 0.40 1 calc PR A 2
H20E H 1.2296 0.1988 0.8326 0.085 Uiso 0.40 1 calc PR A 2
H20F H 1.3364 0.1349 0.8558 0.085 Uiso 0.40 1 calc PR A 2
C21 C 1.0325(4) 0.2508(2) 0.7020(2) 0.0306(9) Uani 1 1 d . A .
C22 C 1.1452(5) 0.3747(2) 0.6870(3) 0.0489(13) Uani 1 1 d . A .
C23 C 1.1327(7) 0.4231(3) 0.7580(4) 0.079(2) Uani 1 1 d . . .
H23A H 1.0390 0.4323 0.7520 0.118 Uiso 1 1 calc R A .
H23B H 1.1778 0.4692 0.7558 0.118 Uiso 1 1 calc R . .
H23C H 1.1731 0.3993 0.8124 0.118 Uiso 1 1 calc R . .
C24 C 1.2870(6) 0.3584(3) 0.6923(4) 0.0714(17) Uani 1 1 d . . .
H24A H 1.2904 0.3270 0.6450 0.107 Uiso 1 1 calc R A .
H24B H 1.3292 0.3338 0.7459 0.107 Uiso 1 1 calc R . .
H24C H 1.3338 0.4038 0.6895 0.107 Uiso 1 1 calc R . .
C25 C 1.0754(7) 0.4067(3) 0.5997(4) 0.080(2) Uani 1 1 d . . .
H25A H 1.0858 0.3738 0.5555 0.120 Uiso 1 1 calc R A .
H25B H 1.1146 0.4539 0.5937 0.120 Uiso 1 1 calc R . .
H25C H 0.9812 0.4130 0.5944 0.120 Uiso 1 1 calc R . .
C26 C 0.8449(4) 0.1724(2) 0.8780(2) 0.0303(9) Uani 1 1 d . A .
C27 C 0.8135(5) 0.1817(2) 0.9612(3) 0.0433(11) Uani 1 1 d . . .
H27A H 0.8972 0.1821 1.0075 0.052 Uiso 1 1 calc R A .
H27B H 0.7611 0.1395 0.9701 0.052 Uiso 1 1 calc R . .
C28 C 0.7358(5) 0.2521(2) 0.9663(3) 0.0436(11) Uani 1 1 d . A .
H28A H 0.6629 0.2571 0.9133 0.052 Uiso 1 1 calc R . .
H28B H 0.6957 0.2474 1.0134 0.052 Uiso 1 1 calc R . .
C29 C 0.8192(5) 0.3204(2) 0.9795(3) 0.0410(11) Uani 1 1 d . . .
H29A H 0.8896 0.3159 1.0337 0.049 Uiso 1 1 calc R A .
H29B H 0.7628 0.3619 0.9848 0.049 Uiso 1 1 calc R . .
C30 C 0.8836(5) 0.3376(2) 0.9102(3) 0.0375(10) Uani 1 1 d . A .
H30A H 0.8132 0.3445 0.8563 0.045 Uiso 1 1 calc R . .
H30B H 0.9319 0.3840 0.9240 0.045 Uiso 1 1 calc R . .
C31 C 0.9787(4) 0.2801(2) 0.8968(3) 0.0343(9) Uani 1 1 d . . .
H31A H 1.0386 0.3027 0.8676 0.041 Uiso 1 1 calc R A .
H31B H 1.0336 0.2634 0.9529 0.041 Uiso 1 1 calc R . .

loop_
_atom_site_aniso_label
_atom_site_aniso_U_11
_atom_site_aniso_U_22
_atom_site_aniso_U_33
_atom_site_aniso_U_23
_atom_site_aniso_U_13
_atom_site_aniso_U_12
Y1 0.02286(19) 0.01973(16) 0.02174(17) -0.00101(15) 0.00658(13) 0.00035(16)
O1 0.0417(17) 0.0282(13) 0.0377(16) -0.0014(12) 0.0209(14) -0.0020(13)
N1 0.0272(18) 0.0279(16) 0.0281(17) -0.0020(13) 0.0059(14) 0.0003(14)
N2 0.038(2) 0.0271(17) 0.043(2) -0.0013(15) 0.0166(17) -0.0064(16)
C1 0.024(2) 0.036(2) 0.033(2) -0.0060(17) 0.0036(17) 0.0013(18)
C2 0.026(2) 0.033(2) 0.038(2) -0.0045(18) -0.0026(18) -0.0042(18)
C3 0.033(2) 0.036(2) 0.029(2) -0.0096(17) -0.0072(18) 0.0093(19)
C4 0.030(2) 0.042(2) 0.0210(19) -0.0001(17) 0.0010(17) 0.0047(19)
C5 0.028(2) 0.030(2) 0.030(2) -0.0005(16) -0.0005(17) 0.0042(17)
C6 0.028(2) 0.063(3) 0.048(3) -0.012(2) 0.007(2) 0.009(2)
C7 0.045(3) 0.048(3) 0.078(4) -0.006(3) 0.010(3) -0.022(2)
C8 0.061(4) 0.058(3) 0.050(3) -0.028(3) -0.016(3) 0.024(3)
C9 0.049(3) 0.085(4) 0.029(2) 0.010(2) 0.009(2) 0.008(3)
C10 0.043(3) 0.031(2) 0.057(3) 0.004(2) -0.002(2) 0.007(2)
C21 0.031(2) 0.031(2) 0.029(2) -0.0012(16) 0.0083(18) -0.0001(18)
C22 0.060(3) 0.029(2) 0.067(3) -0.008(2) 0.034(3) -0.019(2)
C23 0.114(6) 0.040(3) 0.106(5) -0.031(3) 0.070(4) -0.032(3)
C24 0.057(4) 0.061(3) 0.106(5) -0.015(3) 0.039(4) -0.027(3)
C25 0.100(5) 0.052(3) 0.091(5) 0.024(3) 0.031(4) -0.021(3)
C26 0.035(2) 0.0276(19) 0.030(2) 0.0029(16) 0.0127(18) 0.0110(18)
C27 0.063(3) 0.036(2) 0.040(2) 0.0052(19) 0.030(2) 0.010(2)
C28 0.056(3) 0.044(2) 0.039(2) 0.001(2) 0.026(2) 0.012(2)
C29 0.051(3) 0.041(2) 0.029(2) -0.0043(18) 0.009(2) 0.013(2)
C30 0.045(3) 0.028(2) 0.036(2) -0.0061(17) 0.007(2) -0.0009(19)
C31 0.035(2) 0.035(2) 0.030(2) -0.0084(17) 0.0049(18) 0.0003(19)

loop_
_atom_type_symbol
_atom_type_description
_atom_type_scat_dispersion_real
_atom_type_scat_dispersion_imag
_atom_type_scat_source
C C 0.0033 0.0016 'International Tables Vol C Tables 4.2.6.8 and 6.1.1.4'
H H 0.0000 0.0000 'International Tables Vol C Tables 4.2.6.8 and 6.1.1.4'
N N 0.0061 0.0033 'International Tables Vol C Tables 4.2.6.8 and 6.1.1.4'
O O 0.0106 0.0060 'International Tables Vol C Tables 4.2.6.8 and 6.1.1.4'
Y Y -2.7962 3.5667 'International Tables Vol C Tables 4.2.6.8 and 6.1.1.4'

loop_
_geom_angle_atom_site_label_1
_geom_angle_atom_site_label_2
_geom_angle_atom_site_label_3
_geom_angle
O1 Y1 Cnt1 99.5
N1 Y1 Cnt1 113.1
C21 Y1 Cnt1 95.0
C26 Y1 Cnt1 109.4
O1 Y1 Cnt2 100.5
N1 Y1 Cnt2 109.0
C21 Y1 Cnt2 98.7
C26 Y1 Cnt2 105.7
Cnt1 Y1 Cnt2 137.7
O1 Y1 N1 56.20(10)
O1 Y1 C21 131.93(11)
N1 Y1 C21 75.93(11)
O1 Y1 C12B 83.7(3)
N1 Y1 C12B 115.9(3)
C21 Y1 C12B 125.4(2)
O1 Y1 C11B 75.4(2)
N1 Y1 C11B 87.4(2)
C21 Y1 C11B 109.1(3)
C12B Y1 C11B 31.0(3)
O1 Y1 C13B 114.1(3)
N1 Y1 C13B 135.3(2)
C21 Y1 C13B 102.2(3)
C12B Y1 C13B 30.5(3)
C11B Y1 C13B 50.3(3)
O1 Y1 C15B 100.4(3)
N1 Y1 C15B 86.9(3)
C21 Y1 C15B 79.4(3)
C12B Y1 C15B 50.7(3)
C11B Y1 C15B 30.6(3)
C13B Y1 C15B 49.8(3)
O1 Y1 C1 76.75(11)
N1 Y1 C1 88.58(11)
C21 Y1 C1 99.83(13)
C12B Y1 C1 131.7(2)
C11B Y1 C1 148.8(3)
C13B Y1 C1 134.5(3)
C15B Y1 C1 175.5(3)
O1 Y1 C14B 125.9(3)
N1 Y1 C14B 114.2(3)
C21 Y1 C14B 75.1(3)
C12B Y1 C14B 50.8(3)
C11B Y1 C14B 50.6(3)
C13B Y1 C14B 30.3(3)
C15B Y1 C14B 30.3(4)
C1 Y1 C14B 153.9(3)
O1 Y1 C12 76.67(17)
N1 Y1 C12 105.29(19)
C21 Y1 C12 124.63(18)
C12B Y1 C12 10.7(2)
C11B Y1 C12 21.6(3)
C13B Y1 C12 38.8(3)
C15B Y1 C12 46.2(3)
C1 Y1 C12 135.28(18)
C14B Y1 C12 53.4(3)
O1 Y1 C5 104.46(12)
N1 Y1 C5 93.85(11)
C21 Y1 C5 72.26(12)
C12B Y1 C5 147.5(3)
C11B Y1 C5 178.4(3)
C13B Y1 C5 128.8(2)
C15B Y1 C5 150.5(3)
C1 Y1 C5 30.32(12)
C14B Y1 C5 129.6(3)
C12 Y1 C5 156.8(2)
O1 Y1 C2 79.03(12)
N1 Y1 C2 113.80(12)
C21 Y1 C2 121.47(13)
C12B Y1 C2 102.6(3)
C11B Y1 C2 128.2(3)
C13B Y1 C2 105.1(3)
C15B Y1 C2 152.8(3)
C1 Y1 C2 30.70(12)
C14B Y1 C2 131.8(3)
C12 Y1 C2 108.64(19)
C5 Y1 C2 50.28(12)
O1 Y1 C4 125.94(12)
N1 Y1 C4 123.33(12)
C21 Y1 C4 75.39(13)
C12B Y1 C4 120.6(3)
C11B Y1 C4 148.4(2)
C13B Y1 C4 98.2(2)
C15B Y1 C4 133.0(3)
C1 Y1 C4 50.50(12)
C14B Y1 C4 104.0(3)
C12 Y1 C4 131.2(2)
C5 Y1 C4 30.67(12)
C2 Y1 C4 50.32(13)
O1 Y1 C3 108.33(13)
N1 Y1 C3 138.74(12)
C21 Y1 C3 104.71(13)
C12B Y1 C3 97.5(3)
C11B Y1 C3 128.5(3)
C13B Y1 C3 85.6(2)
C15B Y1 C3 134.3(3)
C1 Y1 C3 50.28(12)
C14B Y1 C3 105.5(3)
C12 Y1 C3 107.2(2)
C5 Y1 C3 49.97(12)
C2 Y1 C3 30.43(13)
C4 Y1 C3 30.06(13)
O1 Y1 C11 81.00(18)
N1 Y1 C11 83.16(16)
C21 Y1 C11 98.7(2)
C12B Y1 C11 39.1(3)
C11B Y1 C11 10.5(2)
C13B Y1 C11 52.5(3)
C15B Y1 C11 21.2(3)
C1 Y1 C11 157.2(2)
C14B Y1 C11 45.8(3)
C12 Y1 C11 30.9(2)
C5 Y1 C11 171.0(2)
C2 Y1 C11 138.7(2)
C4 Y1 C11 148.88(17)
C3 Y1 C11 135.66(17)
O1 Y1 C13 104.12(19)
N1 Y1 C13 133.17(17)
C21 Y1 C13 112.3(2)
C12B Y1 C13 21.2(3)
C11B Y1 C13 45.9(3)
C13B Y1 C13 10.5(3)
C15B Y1 C13 52.6(3)
C1 Y1 C13 131.31(17)
C14B Y1 C13 38.7(3)
C12 Y1 C13 30.7(2)
C5 Y1 C13 132.95(17)
C2 Y1 C13 100.75(17)
C4 Y1 C13 102.85(18)
C3 Y1 C13 85.71(17)
C11 Y1 C13 50.4(2)
O1 Y1 C14 126.50(15)
N1 Y1 C14 124.05(19)
C21 Y1 C14 82.21(19)
C12B Y1 C14 45.7(3)
C11B Y1 C14 52.7(3)
C13B Y1 C14 20.8(3)
C15B Y1 C14 38.3(3)
C1 Y1 C14 146.23(18)
C14B Y1 C14 10.5(3)
C12 Y1 C14 50.5(2)
C5 Y1 C14 127.13(16)
C2 Y1 C14 121.6(2)
C4 Y1 C14 98.84(17)
C3 Y1 C14 96.35(19)
C11 Y1 C14 50.1(2)
C13 Y1 C14 30.3(2)
O1 Y1 C15 110.29(19)
N1 Y1 C15 93.99(19)
C21 Y1 C15 74.30(17)
C12B Y1 C15 52.7(3)
C11B Y1 C15 38.3(3)
C13B Y1 C15 45.0(3)
C15B Y1 C15 10.0(3)
C1 Y1 C15 172.76(19)
C14B Y1 C15 21.1(3)
C12 Y1 C15 50.3(2)
C5 Y1 C15 142.54(19)
C2 Y1 C15 150.13(18)
C4 Y1 C15 122.9(2)
C3 Y1 C15 126.4(2)
C11 Y1 C15 30.1(2)
C13 Y1 C15 49.9(2)
C14 Y1 C15 30.2(2)
O1 Y1 C26 28.06(11)
N1 Y1 C26 28.17(11)
C21 Y1 C26 104.08(12)
C12B Y1 C26 99.8(3)
C11B Y1 C26 79.3(2)
C13B Y1 C26 128.4(2)
C15B Y1 C26 93.1(3)
C1 Y1 C26 82.70(12)
C14B Y1 C26 123.4(3)
C12 Y1 C26 90.18(18)
C5 Y1 C26 101.35(12)
C2 Y1 C26 97.69(13)
C4 Y1 C26 131.12(12)
C3 Y1 C26 127.96(13)
C11 Y1 C26 80.00(16)
C13 Y1 C26 120.86(19)
C14 Y1 C26 129.87(17)
C15 Y1 C26 102.7(2)
C26 O1 Y1 94.8(2)
C26 N1 C31 120.5(3)
C26 N1 Y1 91.8(2)
C31 N1 Y1 147.2(3)
C21 N2 C22 178.1(5)
C5 C1 C2 108.1(4)
C5 C1 C6 126.2(4)
C2 C1 C6 125.5(4)
C5 C1 Y1 75.5(2)
C2 C1 Y1 75.3(2)
C6 C1 Y1 119.8(3)
C3 C2 C1 107.4(4)
C3 C2 C7 126.9(4)
C1 C2 C7 125.7(4)
C3 C2 Y1 75.6(2)
C1 C2 Y1 74.0(2)
C7 C2 Y1 117.9(3)
C4 C3 C2 108.7(3)
C4 C3 C8 123.9(4)
C2 C3 C8 125.7(4)
C4 C3 Y1 74.7(2)
C2 C3 Y1 74.0(2)
C8 C3 Y1 129.1(3)
C3 C4 C5 107.4(4)
C3 C4 C9 125.5(4)
C5 C4 C9 126.8(4)
C3 C4 Y1 75.2(2)
C5 C4 Y1 74.1(2)
C9 C4 Y1 121.6(3)
C1 C5 C4 108.3(3)
C1 C5 C10 124.4(4)
C4 C5 C10 126.9(4)
C1 C5 Y1 74.2(2)
C4 C5 Y1 75.2(2)
C10 C5 Y1 122.1(3)
C15 C11 C12 107.9(6)
C15 C11 C16 128.3(8)
C12 C11 C16 123.6(8)
C15 C11 Y1 75.7(4)
C12 C11 Y1 73.7(4)
C16 C11 Y1 120.6(5)
C13 C12 C11 107.1(6)
C13 C12 C17 124.6(8)
C11 C12 C17 128.1(8)
C13 C12 Y1 75.6(4)
C11 C12 Y1 75.4(4)
C17 C12 Y1 118.7(5)
C14 C13 C12 108.2(6)
C14 C13 C18 125.7(7)
C12 C13 C18 125.1(8)
C14 C13 Y1 75.1(4)
C12 C13 Y1 73.7(4)
C18 C13 Y1 126.4(5)
C15 C14 C13 108.0(6)
C15 C14 C19 123.5(8)
C13 C14 C19 128.3(8)
C15 C14 Y1 75.3(4)
C13 C14 Y1 74.7(4)
C19 C14 Y1 120.0(4)
C11 C15 C14 108.8(6)
C11 C15 C20 122.4(7)
C14 C15 C20 128.5(8)
C11 C15 Y1 74.3(4)
C14 C15 Y1 74.5(4)
C20 C15 Y1 122.9(5)
C15B C11B C12B 107.5(9)
C15B C11B C16B 117.8(12)
C12B C11B C16B 134.5(12)
C15B C11B Y1 75.2(6)
C12B C11B Y1 73.8(6)
C16B C11B Y1 119.6(7)
C13B C12B C11B 107.0(9)
C13B C12B C17B 134.6(12)
C11B C12B C17B 118.4(11)
C13B C12B Y1 75.7(6)
C11B C12B Y1 75.2(6)
C17B C12B Y1 116.2(7)
C12B C13B C14B 109.6(9)
C12B C13B C18B 116.9(12)
C14B C13B C18B 131.9(12)
C12B C13B Y1 73.8(6)
C14B C13B Y1 75.6(6)
C18B C13B Y1 127.9(7)
C13B C14B C15B 106.9(10)
C13B C14B C19B 119.3(12)
C15B C14B C19B 133.5(13)
C13B C14B Y1 74.1(6)
C15B C14B Y1 74.3(6)
C19B C14B Y1 121.9(8)
C14B C15B C11B 108.9(10)
C14B C15B C20B 121.0(12)
C11B C15B C20B 130.0(12)
C14B C15B Y1 75.3(7)
C11B C15B Y1 74.2(6)
C20B C15B Y1 120.7(8)
N2 C21 Y1 171.0(3)
N2 C22 C24 107.4(4)
N2 C22 C23 107.8(4)
C24 C22 C23 112.3(5)
N2 C22 C25 107.5(4)
C24 C22 C25 109.6(5)
C23 C22 C25 112.0(5)
O1 C26 N1 117.0(3)
O1 C26 C27 117.7(4)
N1 C26 C27 125.2(4)
O1 C26 Y1 57.13(18)
N1 C26 Y1 60.0(2)
C27 C26 Y1 174.2(3)
C26 C27 C28 113.7(3)
C29 C28 C27 114.1(4)
C28 C29 C30 115.5(3)
C31 C30 C29 114.8(4)
N1 C31 C30 115.1(3)

loop_
_geom_bond_atom_site_label_1
_geom_bond_atom_site_label_2
_geom_bond_distance
Y1 O1 2.326(3)
Y1 N1 2.391(3)
Y1 C21 2.578(4)
Y1 C12B 2.643(10)
Y1 C11B 2.661(10)
Y1 C13B 2.668(10)
Y1 C15B 2.673(11)
Y1 C1 2.675(4)
Y1 C14B 2.686(11)
Y1 C12 2.691(6)
Y1 C5 2.691(4)
Y1 C2 2.692(4)
Y1 C4 2.706(4)
Y1 C3 2.713(4)
Y1 C11 2.713(7)
Y1 C13 2.715(6)
Y1 C14 2.720(7)
Y1 C15 2.731(7)
Y1 C26 2.759(4)
Y1 Cnt1 2.412
Y1 Cnt2 2.406
O1 C26 1.302(5)
N1 C26 1.303(5)
N1 C31 1.466(5)
N2 C21 1.156(5)
N2 C22 1.465(5)
C1 C5 1.404(6)
C1 C2 1.421(6)
C1 C6 1.496(6)
C2 C3 1.419(6)
C2 C7 1.502(6)
C3 C4 1.405(6)
C3 C8 1.514(6)
C4 C5 1.428(5)
C4 C9 1.506(6)
C5 C10 1.509(6)
C11 C15 1.412(10)
C11 C12 1.441(10)
C11 C16 1.518(10)
C12 C13 1.432(10)
C12 C17 1.479(10)
C13 C14 1.420(10)
C13 C18 1.510(10)
C14 C15 1.418(10)
C14 C19 1.500(10)
C15 C20 1.498(10)
C11B C15B 1.406(16)
C11B C12B 1.416(15)
C11B C16B 1.478(15)
C12B C13B 1.399(15)
C12B C17B 1.541(16)
C13B C14B 1.400(16)
C13B C18B 1.561(16)
C14B C15B 1.401(17)
C14B C19B 1.532(16)
C15B C20B 1.538(17)
C22 C24 1.505(7)
C22 C23 1.508(7)
C22 C25 1.535(8)
C26 C27 1.510(5)
C27 C28 1.550(6)
C28 C29 1.518(7)
C29 C30 1.520(6)
C30 C31 1.519(6)
